data_1557566
loop_
_publ_author_name
'Butts, Craig P.'
'Eberson, Lennart'
'Fulton, Karen L.'
'Hartshorn, Michael P.'
'Jamieson, Geoffrey B.'
'Robinson, Ward T.'

_publ_section_title
;
 Photochemical Nitration by Tetranitromethane, Part XXXI. The
 Photochemical Reaction of 1,2,3,4-Tetramethylbenzene and
 Tetranitromethane
;
_journal_name_full 'Acta Chemica Scandinavica'
_journal_page_first 735
_journal_page_last 744
_journal_paper_doi 10.3891/acta.chem.scand.50-0735
_journal_volume 50
_journal_year 1996
_chemical_formula_sum 'C11 H13 N3 O6'
_chemical_formula_weight 283.24
_chemical_name_common
;
2,3,4,5-Tetramethyl-1-trinitromethylbenzene
;
_space_group_IT_number 14
_space_group_name_Hall '-P 2ybc'
_space_group_name_H-M_alt 'P 1 21/c 1'
_symmetry_cell_setting monoclinic
_symmetry_Int_Tables_number 14
_symmetry_space_group_name_Hall '-P 2ybc'
_symmetry_space_group_name_H-M 'P 1 21/c 1'
_cell_angle_alpha 90.
_cell_angle_beta 90.25(3)
_cell_angle_gamma 90.
_cell_formula_units_Z 8
_cell_length_a 9.846(5)
_cell_length_b 16.829(7)
_cell_length_c 15.585(8)
_cell_volume 2582(2)
_diffrn_ambient_temperature 166
_diffrn_radiation_probe x-ray
_diffrn_radiation_type MoK\a
_diffrn_radiation_wavelength 0.71069
_exptl_absorpt_coefficient_mu 0.12
_exptl_crystal_density_diffrn 1.457
_refine_ls_number_reflns 2219
_refine_ls_R_factor_gt 0.098
_refine_ls_wR_factor_ref 0.314
_cod_data_source_file Acta-Chem-Scand-1996-50-735-2.cif
_cod_data_source_block 2
_cod_original_sg_symbol_H-M 'P 21/c'
_cod_database_code 1557566

loop_
_space_group_symop_id
_space_group_symop_operation_xyz
1 x,y,z
2 -x,1/2+y,1/2-z
3 -x,-y,-z
4 x,1/2-y,1/2+z

loop_
_atom_site_label
_atom_site_type_symbol
_atom_site_thermal_displace_type
_atom_site_fract_x
_atom_site_fract_y
_atom_site_fract_z
_atom_site_occupancy
_atom_site_U_iso_or_equiv
_atom_site_calc_flag
_atom_site_refinement_flags
_atom_site_disorder_assembly
_atom_site_disorder_group
O11 O Uiso -0.3833(8) 0.5899(5) 0.2233(6) 1.000 0.055(2) . . . .
O11' O Uiso 0.3412(9) 0.3606(5) 0.2660(6) 1.000 0.055(2) . . . .
O12 O Uiso -0.4273(9) 0.7142(5) 0.2456(6) 1.000 0.060(2) . . . .
O12' O Uiso 0.3523(8) 0.2571(5) 0.1860(6) 1.000 0.057(2) . . . .
O21 O Uiso -0.1619(8) 0.7402(4) 0.2931(6) 1.000 0.051(2) . . . .
O21' O Uiso 0.2889(9) 0.3496(5) -0.0149(6) 1.000 0.064(3) . . . .
O22 O Uiso -0.2542(8) 0.7721(4) 0.4139(6) 1.000 0.050(2) . . . .
O22' O Uiso 0.4609(8) 0.2830(5) 0.0331(6) 1.000 0.055(2) . . . .
O31 O Uiso -0.5302(8) 0.6694(5) 0.4014(7) 1.000 0.064(3) . . . .
O31' O Uiso 0.5673(7) 0.4364(5) 0.0579(5) 1.000 0.046(2) . . . .
O32 O Uiso -0.3724(9) 0.6420(5) 0.4953(6) 1.000 0.057(2) . . . .
O32' O Uiso 0.5800(7) 0.4092(4) 0.1932(5) 1.000 0.049(2) . . . .
N1 N Uiso -0.3789(9) 0.6498(6) 0.2645(7) 1.000 0.044(2) . . . .
N1' N Uiso 0.3551(9) 0.3289(5) 0.1976(7) 1.000 0.040(2) . . . .
N2 N Uiso -0.2341(9) 0.7280(5) 0.3560(6) 1.000 0.038(2) . . . .
N2' N Uiso 0.3727(10) 0.3322(6) 0.0382(7) 1.000 0.048(3) . . . .
N3 N Uiso -0.4135(10) 0.6531(5) 0.4228(8) 1.000 0.048(3) . . . .
N3' N Uiso 0.5232(8) 0.4120(5) 0.1257(6) 1.000 0.031(2) . . . .
C1 C Uiso -0.2147(9) 0.5780(5) 0.3649(7) 1.000 0.027(2) . . . .
C1' C Uiso 0.2743(9) 0.4516(5) 0.1230(7) 1.000 0.029(2) . . . .
C2 C Uiso -0.2680(10) 0.5017(6) 0.3771(7) 1.000 0.035(2) . . . .
C2' C Uiso 0.1339(10) 0.4388(6) 0.1249(7) 1.000 0.035(2) . . . .
C3 C Uiso -0.1758(11) 0.4368(5) 0.3862(7) 1.000 0.036(3) . . . .
C3' C Uiso 0.0494(10) 0.5028(7) 0.1283(7) 1.000 0.038(3) . . . .
C4 C Uiso -0.0374(11) 0.4494(6) 0.3836(7) 1.000 0.041(3) . . . .
C4' C Uiso 0.1005(10) 0.5821(6) 0.1257(7) 1.000 0.038(3) . . . .
C5 C Uiso 0.0146(10) 0.5261(6) 0.3724(7) 1.000 0.035(3) . . . .
C5' C Uiso 0.2399(10) 0.5940(6) 0.1235(7) 1.000 0.031(2) . . . .
C6 C Uiso -0.0727(10) 0.5885(6) 0.3645(7) 1.000 0.037(3) . . . .
C6' C Uiso 0.3237(10) 0.5292(6) 0.1215(7) 1.000 0.032(2) . . . .
C7 C Uiso -0.3057(11) 0.6472(6) 0.3529(7) 1.000 0.037(3) . . . .
C7' C Uiso 0.3733(9) 0.3839(6) 0.1203(7) 1.000 0.036(3) . . . .
C8 C Uiso -0.4184(10) 0.4851(6) 0.3828(8) 1.000 0.039(3) . . . .
C8' C Uiso 0.0746(10) 0.3560(7) 0.1264(9) 1.000 0.050(3) . . . .
C9 C Uiso -0.2327(14) 0.3543(6) 0.4005(9) 1.000 0.055(3) . . . .
C9' C Uiso -0.1036(10) 0.4907(8) 0.1281(10) 1.000 0.056(3) . . . .
C10 C Uiso 0.0602(12) 0.3794(7) 0.3934(9) 1.000 0.054(3) . . . .
C10' C Uiso 0.0055(12) 0.6534(7) 0.1281(9) 1.000 0.055(3) . . . .
C11 C Uiso 0.1661(10) 0.5412(7) 0.3696(9) 1.000 0.049(3) . . . .
C11' C Uiso 0.3009(11) 0.6760(6) 0.1223(8) 1.000 0.045(3) . . . .

loop_
_atom_type_symbol
_atom_type_description
_atom_type_scat_dispersion_real
_atom_type_scat_dispersion_imag
_atom_type_scat_source
C C 0.0033 0.0016 ' International Tables Vol C Tables 4.2.6.8 and 6.1.1.4'
N N 0.0061 0.0033 ' International Tables Vol C Tables 4.2.6.8 and 6.1.1.4'
O O 0.0106 0.0060 ' International Tables Vol C Tables 4.2.6.8 and 6.1.1.4'

loop_
_geom_angle_atom_site_label_1
_geom_angle_atom_site_label_2
_geom_angle_atom_site_label_3
_geom_angle
_geom_angle_site_symmetry_1
_geom_angle_site_symmetry_2
_geom_angle_site_symmetry_3
_geom_angle_publ_flag
O12' O12 N1 93.8(8) 2_555 . . yes
O12 O12' N1' 111.4(9) 2_545 . . yes
N1' O12' N2 115.3(8) . . 2_545 yes
O12 O12' N2 124.6(8) 2_545 . 2_545 yes
N2 O22 N2' 144.6(9) . . 2_555 yes
O11 N1 O12 127.3(11) . . . yes
O11 N1 C7 117.9(9) . . . yes
O12 N1 C7 114.8(9) . . . yes
O11' N1' O12' 124.6(10) . . . yes
O11' N1' C7' 116.4(8) . . . yes
O12' N1' C7' 119.0(10) . . . yes
O21 N2 O22 126.9(9) . . . yes
O21 N2 C7 113.0(8) . . . yes
O12' N2 O21 92.9(8) 2_555 . . yes
O22 N2 C7 120.1(9) . . . yes
O12' N2 O22 89.8(8) 2_555 . . yes
O12' N2 C7 85.2(7) 2_555 . . yes
O21' N2' O22' 128.0(11) . . . yes
O21' N2' C7' 115.6(9) . . . yes
O21' N2' O22 88.7(8) . . 2_545 yes
O22' N2' C7' 116.2(9) . . . yes
O22 N2' O22' 96.6(8) 2_545 . . yes
O22 N2' C7' 88.4(7) 2_545 . . yes
O31 N3 O32 126.6(12) . . . yes
O31 N3 C7 118.3(11) . . . yes
O32 N3 C7 115.1(9) . . . yes
O31' N3' O32' 127.8(8) . . . yes
O31' N3' C7' 113.5(8) . . . yes
O32' N3' C7' 118.6(8) . . . yes
C2 C1 C6 119.2(8) . . . no
C2 C1 C7 120.8(8) . . . no
C6 C1 C7 120.0(8) . . . no
C2' C1' C6' 119.3(8) . . . no
C2' C1' C7' 121.7(8) . . . no
C6' C1' C7' 119.0(8) . . . no
C1 C2 C3 118.5(9) . . . no
C1 C2 C8 123.1(9) . . . no
C3 C2 C8 118.4(9) . . . no
C1' C2' C3' 118.9(9) . . . no
C1' C2' C8' 121.6(9) . . . no
C3' C2' C8' 119.5(9) . . . no
C2 C3 C4 120.5(9) . . . no
C2 C3 C9 118.7(10) . . . no
C4 C3 C9 120.8(9) . . . no
C2' C3' C4' 121.5(9) . . . no
C2' C3' C9' 120.0(10) . . . no
C4' C3' C9' 118.4(10) . . . no
C3 C4 C5 120.5(9) . . . no
C3 C4 C10 120.0(9) . . . no
C5 C4 C10 119.6(9) . . . no
C3' C4' C5' 119.0(9) . . . no
C3' C4' C10' 121.3(9) . . . no
C5' C4' C10' 119.7(9) . . . no
C4 C5 C6 119.4(9) . . . no
C4 C5 C11 121.3(9) . . . no
C6 C5 C11 119.3(9) . . . no
C4' C5' C6' 118.8(9) . . . no
C4' C5' C11' 121.8(9) . . . no
C6' C5' C11' 119.3(9) . . . no
C1 C6 C5 121.9(9) . . . no
C1' C6' C5' 122.4(9) . . . no
N1 C7 N2 102.4(8) . . . yes
N1 C7 N3 108.0(8) . . . yes
N1 C7 C1 114.4(9) . . . yes
N2 C7 N3 103.9(8) . . . yes
N2 C7 C1 114.6(8) . . . yes
N3 C7 C1 112.5(9) . . . yes
N1' C7' N2' 108.1(8) . . . yes
N1' C7' N3' 104.9(8) . . . yes
N1' C7' C1' 111.0(8) . . . yes
N2' C7' N3' 102.5(8) . . . yes
N2' C7' C1' 116.8(9) . . . yes
N3' C7' C1' 112.6(8) . . . yes

loop_
_geom_bond_atom_site_label_1
_geom_bond_atom_site_label_2
_geom_bond_distance
_geom_bond_site_symmetry_1
_geom_bond_site_symmetry_2
_geom_bond_publ_flag
O11 N1 1.196(14) . . yes
O11' N1' 1.200(14) . . yes
O12 N1 1.220(13) . . yes
O12 O12' 1.482(13) . 2_555 yes
O12' N1' 1.222(12) . . yes
O12' N2 1.420(12) . 2_545 yes
O21 N2 1.231(13) . . yes
O21' N2' 1.202(14) . . yes
O22 N2 1.186(12) . . yes
O22 N2' 1.717(13) . 2_555 yes
O22' N2' 1.203(13) . . yes
O31 N3 1.226(13) . . yes
O31' N3' 1.216(12) . . yes
O32 N3 1.213(15) . . yes
O32' N3' 1.190(12) . . yes
N1 C7 1.553(15) . . yes
N1' C7' 1.530(15) . . yes
N2 C7 1.532(13) . . yes
N2' C7' 1.547(15) . . yes
N3 C7 1.528(16) . . yes
N3' C7' 1.552(12) . . yes
C1 C2 1.400(13) . . no
C1 C6 1.409(13) . . no
C1 C7 1.481(14) . . no
C1' C2' 1.400(13) . . no
C1' C6' 1.394(13) . . no
C1' C7' 1.500(13) . . no
C2 C3 1.427(14) . . no
C2 C8 1.510(14) . . no
C2' C3' 1.362(15) . . no
C2' C8' 1.511(15) . . no
C3 C4 1.380(15) . . no
C3 C9 1.514(14) . . no
C3' C4' 1.427(15) . . no
C3' C9' 1.520(14) . . no
C4 C5 1.400(14) . . no
C4 C10 1.528(16) . . no
C4' C5' 1.388(14) . . no
C4' C10' 1.522(15) . . no
C5 C6 1.362(14) . . no
C5 C11 1.514(14) . . no
C5' C6' 1.368(14) . . no
C5' C11' 1.505(14) . . no

loop_
_geom_torsion_atom_site_label_1
_geom_torsion_atom_site_label_2
_geom_torsion_atom_site_label_3
_geom_torsion_atom_site_label_4
_geom_torsion
_geom_torsion_site_symmetry_1
_geom_torsion_site_symmetry_2
_geom_torsion_site_symmetry_3
_geom_torsion_site_symmetry_4
_geom_torsion_publ_flag
O12' O12 N1 O11 -167.1(11) 2_555 . . . no
O12' O12 N1 C7 13.7(10) 2_555 . . . no
N1 O12 O12' N2 19.4(12) . . 2_555 . no
N1 O12 O12' N1' 165.3(9) . . 2_555 2_555 no
O12 O12' N1' O11' -41.8(13) 2_545 . . . no
O12 O12' N1' C7' 140.1(8) 2_545 . . . no
N2 O12' N1' O11' 107.5(12) 2_545 . . . no
N2 O12' N1' C7' -70.6(11) 2_545 . . . no
N1' O12' N2 O21 -71.2(10) . . 2_545 2_545 no
N1' O12' N2 O22 55.8(11) . . 2_545 2_545 no
N1' O12' N2 C7 176.0(10) . . 2_545 2_545 no
N2' O22 N2 O21 109.5(15) 2_555 . . . no
N2' O22 N2 C7 -68.2(17) 2_555 . . . no
N2' O22 N2 O12' 16.0(15) 2_555 . . 2_555 no
N2 O22 N2' O21' -179.6(13) . . 2_555 2_555 no
N2 O22 N2' O22' 52.3(16) . . 2_555 2_555 no
N2 O22 N2' C7' -63.9(15) . . 2_555 2_555 no
O11 N1 C7 N2 142.0(9) . . . . no
O11 N1 C7 N3 -108.7(10) . . . . no
O11 N1 C7 C1 17.5(13) . . . . no
O12 N1 C7 N2 -38.8(11) . . . . no
O12 N1 C7 N3 70.6(11) . . . . no
O12 N1 C7 C1 -163.3(9) . . . . no
O11' N1' C7' N2' -173.6(9) . . . . no
O11' N1' C7' N3' 77.6(10) . . . . no
O11' N1' C7' C1' -44.3(12) . . . . no
O12' N1' C7' N2' 4.7(12) . . . . no
O12' N1' C7' N3' -104.1(10) . . . . no
O12' N1' C7' C1' 134.0(9) . . . . no
O21 N2 C7 N1 -54.1(10) . . . . no
O21 N2 C7 N3 -166.5(9) . . . . no
O21 N2 C7 C1 70.3(12) . . . . no
O22 N2 C7 N1 123.9(10) . . . . no
O22 N2 C7 N3 11.5(12) . . . . no
O22 N2 C7 C1 -111.7(11) . . . . no
O12' N2 C7 N1 37.0(8) 2_555 . . . no
O12' N2 C7 N3 -75.4(8) 2_555 . . . no
O12' N2 C7 C1 161.4(9) 2_555 . . . no
O21' N2' C7' N1' 123.5(10) . . . . no
O21' N2' C7' N3' -126.2(10) . . . . no
O21' N2' C7' C1' -2.6(13) . . . . no
O22' N2' C7' N1' -60.9(11) . . . . no
O22' N2' C7' N3' 49.5(11) . . . . no
O22' N2' C7' C1' 173.1(9) . . . . no
O22 N2' C7' N1' 35.7(8) 2_545 . . . no
O22 N2' C7' N3' 146.1(7) 2_545 . . . no
O22 N2' C7' C1' -90.3(8) 2_545 . . . no
O31 N3 C7 N1 -9.8(12) . . . . no
O31 N3 C7 N2 98.5(10) . . . . no
O31 N3 C7 C1 -137.0(9) . . . . no
O32 N3 C7 N1 171.3(8) . . . . no
O32 N3 C7 N2 -80.4(10) . . . . no
O32 N3 C7 C1 44.1(12) . . . . no
O31' N3' C7' N1' 159.4(8) . . . . no
O31' N3' C7' N2' 46.6(10) . . . . no
O31' N3' C7' C1' -79.7(11) . . . . no
O32' N3' C7' N1' -22.1(11) . . . . no
O32' N3' C7' N2' -134.9(9) . . . . no
O32' N3' C7' C1' 98.8(11) . . . . no
C6 C1 C2 C3 -1.8(16) . . . . no
C6 C1 C2 C8 177.0(10) . . . . no
C7 C1 C2 C3 178.5(10) . . . . no
C7 C1 C2 C8 -2.8(17) . . . . no
C2 C1 C6 C5 2.5(17) . . . . no
C7 C1 C6 C5 -177.7(10) . . . . no
C2 C1 C7 N1 -72.4(13) . . . . no
C2 C1 C7 N2 169.9(10) . . . . no
C2 C1 C7 N3 51.4(14) . . . . no
C6 C1 C7 N1 107.9(11) . . . . no
C6 C1 C7 N2 -9.9(14) . . . . no
C6 C1 C7 N3 -128.3(11) . . . . no
C6' C1' C2' C3' -2.3(16) . . . . no
C6' C1' C2' C8' 179.9(11) . . . . no
C7' C1' C2' C3' 179.3(10) . . . . no
C7' C1' C2' C8' 1.4(17) . . . . no
C2' C1' C6' C5' 1.3(17) . . . . no
C7' C1' C6' C5' 179.8(10) . . . . no
C2' C1' C7' N1' -58.3(13) . . . . no
C2' C1' C7' N2' 66.3(13) . . . . no
C2' C1' C7' N3' -175.5(10) . . . . no
C6' C1' C7' N1' 123.3(10) . . . . no
C6' C1' C7' N2' -112.2(11) . . . . no
C6' C1' C7' N3' 6.0(14) . . . . no
C1 C2 C3 C4 0.5(16) . . . . no
C1 C2 C3 C9 179.3(10) . . . . no
C8 C2 C3 C4 -178.4(10) . . . . no
C8 C2 C3 C9 0.4(16) . . . . no
C1' C2' C3' C4' 3.1(16) . . . . no
C1' C2' C3' C9' 178.4(11) . . . . no
C8' C2' C3' C4' -179.0(11) . . . . no
C8' C2' C3' C9' -3.7(17) . . . . no
C2 C3 C4 C5 0.3(16) . . . . no
C2 C3 C4 C10 -180.0(11) . . . . no
C9 C3 C4 C5 -178.5(11) . . . . no
C9 C3 C4 C10 1.2(17) . . . . no
C2' C3' C4' C5' -2.9(16) . . . . no
C2' C3' C4' C10' 179.0(11) . . . . no
C9' C3' C4' C5' -178.3(11) . . . . no
C9' C3' C4' C10' 3.7(17) . . . . no
C3 C4 C5 C6 0.3(16) . . . . no
C3 C4 C5 C11 179.8(11) . . . . no
C10 C4 C5 C6 -179.4(11) . . . . no
C10 C4 C5 C11 0.1(17) . . . . no
C3' C4' C5' C6' 1.8(16) . . . . no
C3' C4' C5' C11' -178.9(10) . . . . no
C10' C4' C5' C6' 179.9(11) . . . . no
C10' C4' C5' C11' -0.8(17) . . . . no
C4 C5 C6 C1 -1.8(17) . . . . no
C11 C5 C6 C1 178.7(11) . . . . no
C4' C5' C6' C1' -1.1(17) . . . . no
C11' C5' C6' C1' 179.6(10) . . . . no
